data_2233978
loop_
_publ_author_name
'Yang, Fang'
'Zang, Hongjun'
'Cheng, Bowen'
'Xu, Xianlin'
'Ren, Yuanlin'

_publ_section_title
;
 4-Benzyl-4-ethylmorpholin-1-ium hexafluorophosphate
;
_journal_coeditor_code RZ2692
_journal_issue 3
_journal_name_full 'Acta Crystallographica Section E'
_journal_page_first o840
_journal_paper_doi 10.1107/S1600536812001006
_journal_volume 68
_journal_year 2012
_chemical_formula_iupac 'C13 H20 N O +, P F6 -'
_chemical_formula_moiety 'C13 H20 N O +, F6 P -'
_chemical_formula_sum 'C13 H20 F6 N O P'
_chemical_formula_weight 351.27
_chemical_name_systematic
;
4-Benzyl-4-ethylmorpholin-1-ium hexafluorophosphate
;
_space_group_IT_number 43
_symmetry_cell_setting orthorhombic
_symmetry_space_group_name_Hall 'F 2 -2d'
_symmetry_space_group_name_H-M 'F d d 2'
_atom_sites_solution_hydrogens geom
_atom_sites_solution_primary direct
_atom_sites_solution_secondary difmap
_audit_creation_method SHELXL-97
_cell_angle_alpha 90.00
_cell_angle_beta 90.00
_cell_angle_gamma 90.00
_cell_formula_units_Z 32
_cell_length_a 26.054(3)
_cell_length_b 28.528(3)
_cell_length_c 16.2950(15)
_cell_measurement_reflns_used 11300
_cell_measurement_temperature 113(2)
_cell_measurement_theta_max 29.1
_cell_measurement_theta_min 2.1
_cell_volume 12112(2)
_computing_cell_refinement 'CrystalClear (Rigaku/MSC, 2005)'
_computing_data_collection 'CrystalClear (Rigaku/MSC, 2005)'
_computing_data_reduction 'CrystalClear (Rigaku/MSC, 2005)'
_computing_molecular_graphics 'SHELXTL (Sheldrick, 2008)'
_computing_publication_material 'CrystalStructure (Rigaku, 2007)'
_computing_structure_refinement 'SHELXL97 (Sheldrick, 2008)'
_computing_structure_solution 'SHELXS97 (Sheldrick, 2008)'
_diffrn_ambient_temperature 113(2)
_diffrn_detector_area_resol_mean 14.63
_diffrn_measured_fraction_theta_full 0.995
_diffrn_measured_fraction_theta_max 0.995
_diffrn_measurement_device_type 'Rigaku Saturn'
_diffrn_measurement_method '\w and \f scans'
_diffrn_radiation_monochromator confocal
_diffrn_radiation_source 'rotating anode'
_diffrn_radiation_type MoK\a
_diffrn_radiation_wavelength 0.71070
_diffrn_reflns_av_R_equivalents 0.0418
_diffrn_reflns_av_sigmaI/netI 0.0373
_diffrn_reflns_limit_h_max 35
_diffrn_reflns_limit_h_min -35
_diffrn_reflns_limit_k_max 38
_diffrn_reflns_limit_k_min -38
_diffrn_reflns_limit_l_max 22
_diffrn_reflns_limit_l_min -22
_diffrn_reflns_number 39690
_diffrn_reflns_theta_full 29.12
_diffrn_reflns_theta_max 29.12
_diffrn_reflns_theta_min 2.12
_diffrn_standards_decay_% 0
_diffrn_standards_interval_count 0
_diffrn_standards_interval_time 0
_diffrn_standards_number 0
_exptl_absorpt_coefficient_mu 0.247
_exptl_absorpt_correction_T_max 0.9570
_exptl_absorpt_correction_T_min 0.9478
_exptl_absorpt_correction_type multi-scan
_exptl_absorpt_process_details '(CrystalClear; Rigaku/MSC, 2005)'
_exptl_crystal_colour colourless
_exptl_crystal_density_diffrn 1.541
_exptl_crystal_density_method 'not measured'
_exptl_crystal_description block
_exptl_crystal_F_000 5824
_exptl_crystal_size_max 0.22
_exptl_crystal_size_mid 0.20
_exptl_crystal_size_min 0.18
_refine_diff_density_max 0.308
_refine_diff_density_min -0.235
_refine_ls_abs_structure_details 'Flack (1983), 3877 Friedel pairs'
_refine_ls_abs_structure_Flack -0.06(5)
_refine_ls_extinction_coef 0.00044(2)
_refine_ls_extinction_expression Fc^*^=kFc[1+0.001xFc^2^\l^3^/sin(2\q)]^-1/4^
_refine_ls_extinction_method 'SHELXL97 (Sheldrick, 2008)'
_refine_ls_goodness_of_fit_ref 1.113
_refine_ls_hydrogen_treatment constr
_refine_ls_matrix_type full
_refine_ls_number_parameters 402
_refine_ls_number_reflns 8072
_refine_ls_number_restraints 1
_refine_ls_restrained_S_all 1.113
_refine_ls_R_factor_all 0.0390
_refine_ls_R_factor_gt 0.0364
_refine_ls_shift/su_max 0.001
_refine_ls_shift/su_mean 0.000
_refine_ls_structure_factor_coef Fsqd
_refine_ls_weighting_details 'calc w=1/[\s^2^(Fo^2^)+(0.0336P)^2^+3.6844P] where P=(Fo^2^+2Fc^2^)/3'
_refine_ls_weighting_scheme calc
_refine_ls_wR_factor_gt 0.0760
_refine_ls_wR_factor_ref 0.0781
_reflns_number_gt 7799
_reflns_number_total 8072
_reflns_threshold_expression I>2sigma(I)
_cod_data_source_file rz2692.cif
_cod_data_source_block I
_cod_original_cell_volume 12111(2)
_cod_database_code 2233978
_cod_database_fobs_code 2233978

loop_
_symmetry_equiv_pos_as_xyz
'x, y, z'
'-x+1/4, y+1/4, z+1/4'
'x+1/4, -y+1/4, z+1/4'
'-x+1/2, -y, z+1/2'
'x, y+1/2, z+1/2'
'-x+1/4, y+3/4, z+3/4'
'x+1/4, -y+3/4, z+3/4'
'-x+1/2, -y+1/2, z+1'
'x+1/2, y, z+1/2'
'-x+3/4, y+1/4, z+3/4'
'x+3/4, -y+1/4, z+3/4'
'-x+1, -y, z+1'
'x+1/2, y+1/2, z'
'-x+3/4, y+3/4, z+1/4'
'x+3/4, -y+3/4, z+1/4'
'-x+1, -y+1/2, z+1/2'

loop_
_atom_site_type_symbol
_atom_site_label
_atom_site_fract_x
_atom_site_fract_y
_atom_site_fract_z
_atom_site_U_iso_or_equiv
_atom_site_adp_type
_atom_site_calc_flag
_atom_site_refinement_flags
_atom_site_occupancy
_atom_site_symmetry_multiplicity
P P1 0.243907(17) 0.017672(16) 0.61924(3) 0.02020(9) Uani d . 1 1
P P2 0.0000 0.0000 0.43883(4) 0.02273(14) Uani d S 1 2
P P3 0.0000 0.0000 0.04698(4) 0.02275(14) Uani d S 1 2
F F1 0.30299(4) 0.02779(4) 0.64111(7) 0.0343(3) Uani d . 1 1
F F2 0.23883(5) -0.01213(5) 0.70168(8) 0.0478(4) Uani d . 1 1
F F3 0.22767(5) 0.06362(5) 0.66893(8) 0.0449(3) Uani d . 1 1
F F4 0.24903(4) 0.04840(4) 0.53785(8) 0.0396(3) Uani d . 1 1
F F5 0.26089(5) -0.02761(4) 0.56973(9) 0.0432(3) Uani d . 1 1
F F6 0.18516(4) 0.00756(4) 0.59767(7) 0.0275(2) Uani d . 1 1
F F7 0.0000 0.0000 0.34159(10) 0.0413(4) Uani d S 1 2
F F8 0.06135(4) 0.00085(4) 0.43940(9) 0.0401(3) Uani d . 1 1
F F9 -0.00157(5) 0.05575(4) 0.43761(11) 0.0507(4) Uani d . 1 1
F F10 0.0000 0.0000 0.53569(11) 0.0735(8) Uani d S 1 2
F F11 -0.01702(5) 0.05392(4) 0.04710(8) 0.0372(3) Uani d . 1 1
F F12 0.04163(6) 0.01103(5) -0.02151(9) 0.0525(4) Uani d . 1 1
F F13 0.04128(6) 0.01141(5) 0.11579(9) 0.0555(4) Uani d . 1 1
N N1 0.35571(5) 0.11940(5) 0.37982(8) 0.0178(3) Uani d . 1 1
N N2 0.35425(5) 0.08706(5) 0.82302(8) 0.0171(3) Uani d . 1 1
O O1 0.36473(5) 0.17498(5) 0.52911(8) 0.0294(3) Uani d . 1 1
O O2 0.41528(5) 0.12098(4) 0.68472(8) 0.0272(3) Uani d . 1 1
C C1 0.31222(6) 0.12724(6) 0.43997(11) 0.0220(3) Uani d . 1 1
H H1A 0.2893 0.0996 0.4395 0.026 Uiso calc R 1 1
H H1B 0.2919 0.1548 0.4223 0.026 Uiso calc R 1 1
C C2 0.33174(7) 0.13527(7) 0.52658(11) 0.0266(4) Uani d . 1 1
H H2A 0.3023 0.1403 0.5640 0.032 Uiso calc R 1 1
H H2B 0.3506 0.1072 0.5455 0.032 Uiso calc R 1 1
C C3 0.40842(7) 0.16670(7) 0.47901(11) 0.0281(4) Uani d . 1 1
H H3A 0.4267 0.1385 0.4989 0.034 Uiso calc R 1 1
H H3B 0.4322 0.1937 0.4831 0.034 Uiso calc R 1 1
C C4 0.39294(6) 0.15971(6) 0.39020(11) 0.0211(3) Uani d . 1 1
H H4A 0.3769 0.1888 0.3694 0.025 Uiso calc R 1 1
H H4B 0.4240 0.1536 0.3569 0.025 Uiso calc R 1 1
C C5 0.33253(6) 0.12094(6) 0.29343(10) 0.0197(3) Uani d . 1 1
H H5A 0.3072 0.0952 0.2883 0.024 Uiso calc R 1 1
H H5B 0.3138 0.1509 0.2868 0.024 Uiso calc R 1 1
C C6 0.37087(6) 0.11662(6) 0.22510(10) 0.0189(3) Uani d . 1 1
C C7 0.39250(7) 0.15721(6) 0.19202(11) 0.0229(3) Uani d . 1 1
H H7 0.3839 0.1870 0.2143 0.027 Uiso calc R 1 1
C C8 0.42658(7) 0.15427(6) 0.12656(11) 0.0254(4) Uani d . 1 1
H H8 0.4408 0.1820 0.1038 0.030 Uiso calc R 1 1
C C9 0.43974(7) 0.11101(7) 0.09459(11) 0.0262(4) Uani d . 1 1
H H9 0.4636 0.1090 0.0507 0.031 Uiso calc R 1 1
C C10 0.41805(7) 0.07058(6) 0.12674(11) 0.0265(4) Uani d . 1 1
H H10 0.4269 0.0409 0.1046 0.032 Uiso calc R 1 1
C C11 0.38354(7) 0.07350(6) 0.19097(11) 0.0223(3) Uani d . 1 1
H H11 0.3683 0.0457 0.2120 0.027 Uiso calc R 1 1
C C12 0.38380(7) 0.07356(6) 0.39370(11) 0.0231(4) Uani d . 1 1
H H12A 0.4018 0.0752 0.4471 0.028 Uiso calc R 1 1
H H12B 0.4102 0.0700 0.3505 0.028 Uiso calc R 1 1
C C13 0.34997(8) 0.03033(6) 0.39328(13) 0.0326(4) Uani d . 1 1
H H13A 0.3293 0.0296 0.4435 0.049 Uiso calc R 1 1
H H13B 0.3715 0.0022 0.3907 0.049 Uiso calc R 1 1
H H13C 0.3272 0.0312 0.3454 0.049 Uiso calc R 1 1
C C14 0.33713(7) 0.12568(6) 0.76530(10) 0.0206(3) Uani d . 1 1
H H14A 0.3162 0.1118 0.7208 0.025 Uiso calc R 1 1
H H14B 0.3152 0.1480 0.7958 0.025 Uiso calc R 1 1
C C15 0.38179(7) 0.15194(6) 0.72795(11) 0.0242(4) Uani d . 1 1
H H15A 0.3686 0.1761 0.6897 0.029 Uiso calc R 1 1
H H15B 0.4012 0.1680 0.7719 0.029 Uiso calc R 1 1
C C16 0.43546(7) 0.08706(6) 0.73984(11) 0.0248(4) Uani d . 1 1
H H16A 0.4549 0.1032 0.7838 0.030 Uiso calc R 1 1
H H16B 0.4596 0.0664 0.7100 0.030 Uiso calc R 1 1
C C17 0.39362(6) 0.05763(6) 0.77790(11) 0.0198(3) Uani d . 1 1
H H17A 0.4092 0.0351 0.8167 0.024 Uiso calc R 1 1
H H17B 0.3762 0.0395 0.7343 0.024 Uiso calc R 1 1
C C18 0.37772(6) 0.10664(6) 0.90207(10) 0.0182(3) Uani d . 1 1
H H18A 0.3909 0.0802 0.9353 0.022 Uiso calc R 1 1
H H18B 0.4073 0.1267 0.8875 0.022 Uiso calc R 1 1
C C19 0.34089(6) 0.13489(6) 0.95395(10) 0.0187(3) Uani d . 1 1
C C20 0.31333(6) 0.11352(6) 1.01675(10) 0.0196(3) Uani d . 1 1
H H20 0.3166 0.0807 1.0255 0.024 Uiso calc R 1 1
C C21 0.28113(7) 0.13974(6) 1.06672(10) 0.0223(3) Uani d . 1 1
H H21 0.2626 0.1249 1.1096 0.027 Uiso calc R 1 1
C C22 0.27592(7) 0.18765(6) 1.05420(11) 0.0246(4) Uani d . 1 1
H H22 0.2536 0.2056 1.0880 0.030 Uiso calc R 1 1
C C23 0.30346(7) 0.20911(6) 0.99205(12) 0.0272(4) Uani d . 1 1
H H23 0.3000 0.2419 0.9832 0.033 Uiso calc R 1 1
C C24 0.33603(7) 0.18308(6) 0.94274(11) 0.0229(3) Uani d . 1 1
H H24 0.3552 0.1982 0.9009 0.028 Uiso calc R 1 1
C C25 0.30729(6) 0.05742(6) 0.84234(11) 0.0207(3) Uani d . 1 1
H H25A 0.2831 0.0766 0.8750 0.025 Uiso calc R 1 1
H H25B 0.2900 0.0494 0.7901 0.025 Uiso calc R 1 1
C C26 0.31801(7) 0.01251(6) 0.88864(11) 0.0250(4) Uani d . 1 1
H H26A 0.3397 -0.0080 0.8551 0.038 Uiso calc R 1 1
H H26B 0.2855 -0.0034 0.9006 0.038 Uiso calc R 1 1
H H26C 0.3357 0.0198 0.9402 0.038 Uiso calc R 1 1

loop_
_atom_site_aniso_label
_atom_site_aniso_U_11
_atom_site_aniso_U_22
_atom_site_aniso_U_33
_atom_site_aniso_U_12
_atom_site_aniso_U_13
_atom_site_aniso_U_23
P1 0.0186(2) 0.0212(2) 0.0208(2) -0.00042(16) -0.00207(16) 0.00038(16)
P2 0.0198(3) 0.0267(3) 0.0217(3) 0.0065(2) 0.000 0.000
P3 0.0247(3) 0.0216(3) 0.0219(3) -0.0064(2) 0.000 0.000
F1 0.0223(6) 0.0433(7) 0.0375(6) -0.0046(5) -0.0076(5) -0.0078(5)
F2 0.0369(7) 0.0659(9) 0.0406(8) -0.0026(6) -0.0068(6) 0.0292(7)
F3 0.0397(7) 0.0450(7) 0.0500(8) 0.0113(6) -0.0102(6) -0.0243(6)
F4 0.0343(7) 0.0502(8) 0.0343(6) -0.0143(5) -0.0025(5) 0.0163(6)
F5 0.0315(7) 0.0360(7) 0.0622(9) 0.0067(5) -0.0092(6) -0.0241(6)
F6 0.0186(5) 0.0324(6) 0.0316(6) -0.0028(4) -0.0041(4) 0.0049(5)
F7 0.0446(11) 0.0559(12) 0.0235(8) 0.0184(8) 0.000 0.000
F8 0.0218(6) 0.0471(7) 0.0514(8) 0.0068(5) -0.0020(6) -0.0154(6)
F9 0.0415(8) 0.0288(6) 0.0818(10) 0.0086(6) -0.0038(7) -0.0173(7)
F10 0.0552(13) 0.144(2) 0.0211(9) 0.0621(14) 0.000 0.000
F11 0.0377(7) 0.0230(6) 0.0508(7) -0.0025(5) -0.0003(6) 0.0017(5)
F12 0.0502(9) 0.0517(8) 0.0555(9) 0.0037(6) 0.0270(7) 0.0160(7)
F13 0.0732(10) 0.0366(7) 0.0566(9) -0.0148(7) -0.0391(8) 0.0050(6)
N1 0.0151(7) 0.0175(6) 0.0206(7) 0.0008(5) 0.0011(5) 0.0029(5)
N2 0.0155(7) 0.0187(6) 0.0170(6) 0.0003(5) -0.0012(5) -0.0007(5)
O1 0.0327(7) 0.0309(7) 0.0245(6) -0.0063(6) 0.0037(5) -0.0049(5)
O2 0.0326(7) 0.0279(6) 0.0211(6) -0.0026(5) 0.0076(5) 0.0003(5)
C1 0.0187(8) 0.0264(9) 0.0209(8) 0.0005(7) 0.0049(7) 0.0020(7)
C2 0.0266(9) 0.0325(10) 0.0206(8) -0.0047(7) 0.0011(7) 0.0040(7)
C3 0.0274(10) 0.0311(10) 0.0259(9) -0.0083(8) 0.0015(7) -0.0039(7)
C4 0.0200(9) 0.0191(8) 0.0242(8) -0.0039(6) 0.0023(6) 0.0005(6)
C5 0.0178(8) 0.0205(8) 0.0208(8) 0.0020(6) -0.0018(6) 0.0030(6)
C6 0.0170(8) 0.0214(8) 0.0182(8) 0.0016(6) -0.0015(6) 0.0015(6)
C7 0.0241(9) 0.0188(8) 0.0259(8) 0.0002(7) 0.0025(7) 0.0007(7)
C8 0.0234(9) 0.0279(9) 0.0249(8) -0.0044(7) 0.0037(7) 0.0029(7)
C9 0.0171(8) 0.0392(10) 0.0224(8) 0.0034(7) 0.0018(7) -0.0016(8)
C10 0.0278(9) 0.0290(9) 0.0228(9) 0.0075(7) -0.0021(7) -0.0074(7)
C11 0.0252(9) 0.0192(8) 0.0224(8) 0.0008(6) -0.0026(7) 0.0005(7)
C12 0.0254(9) 0.0194(8) 0.0247(8) 0.0052(7) -0.0026(7) 0.0046(7)
C13 0.0406(12) 0.0191(9) 0.0382(11) -0.0002(8) -0.0001(9) 0.0063(8)
C14 0.0238(9) 0.0201(8) 0.0180(7) 0.0033(7) -0.0025(6) 0.0010(6)
C15 0.0290(10) 0.0209(8) 0.0227(8) -0.0016(7) 0.0010(7) 0.0013(7)
C16 0.0201(9) 0.0308(9) 0.0234(8) 0.0002(7) 0.0031(7) -0.0026(7)
C17 0.0180(8) 0.0205(8) 0.0208(8) 0.0024(6) -0.0006(6) -0.0025(6)
C18 0.0156(8) 0.0220(8) 0.0169(7) 0.0000(6) -0.0009(6) -0.0016(6)
C19 0.0155(8) 0.0224(8) 0.0181(7) -0.0001(6) -0.0023(6) -0.0016(6)
C20 0.0197(8) 0.0196(8) 0.0195(7) -0.0009(6) -0.0023(6) -0.0003(6)
C21 0.0205(9) 0.0271(9) 0.0193(8) -0.0023(7) 0.0026(6) 0.0008(7)
C22 0.0214(9) 0.0265(9) 0.0259(9) 0.0004(7) 0.0045(7) -0.0056(7)
C23 0.0294(10) 0.0184(8) 0.0339(9) -0.0012(7) 0.0042(8) -0.0027(7)
C24 0.0255(9) 0.0188(8) 0.0245(8) -0.0036(7) 0.0043(7) 0.0020(7)
C25 0.0170(8) 0.0227(8) 0.0223(8) -0.0043(6) -0.0012(6) -0.0010(6)
C26 0.0289(10) 0.0228(8) 0.0234(9) -0.0042(7) 0.0030(7) 0.0002(7)

loop_
_atom_type_symbol
_atom_type_description
_atom_type_scat_dispersion_real
_atom_type_scat_dispersion_imag
_atom_type_scat_source
C C 0.0033 0.0016 'International Tables Vol C Tables 4.2.6.8 and 6.1.1.4'
H H 0.0000 0.0000 'International Tables Vol C Tables 4.2.6.8 and 6.1.1.4'
N N 0.0061 0.0033 'International Tables Vol C Tables 4.2.6.8 and 6.1.1.4'
O O 0.0106 0.0060 'International Tables Vol C Tables 4.2.6.8 and 6.1.1.4'
F F 0.0171 0.0103 'International Tables Vol C Tables 4.2.6.8 and 6.1.1.4'
P P 0.1023 0.0942 'International Tables Vol C Tables 4.2.6.8 and 6.1.1.4'

loop_
_geom_angle_atom_site_label_1
_geom_angle_atom_site_label_2
_geom_angle_atom_site_label_3
_geom_angle_site_symmetry_1
_geom_angle_site_symmetry_3
_geom_angle
F5 P1 F4 . . 90.08(8)
F5 P1 F2 . . 91.00(8)
F4 P1 F2 . . 178.87(8)
F5 P1 F6 . . 90.47(6)
F4 P1 F6 . . 89.80(6)
F2 P1 F6 . . 90.54(6)
F5 P1 F3 . . 179.12(8)
F4 P1 F3 . . 89.58(8)
F2 P1 F3 . . 89.34(8)
F6 P1 F3 . . 90.34(6)
F5 P1 F1 . . 89.54(6)
F4 P1 F1 . . 90.32(7)
F2 P1 F1 . . 89.33(7)
F6 P1 F1 . . 179.88(9)
F3 P1 F1 . . 89.65(6)
F10 P2 F7 . . 180.0
F10 P2 F9 . . 90.71(7)
F7 P2 F9 . . 89.29(7)
F10 P2 F9 . 12_454 90.72(7)
F7 P2 F9 . 12_454 89.29(7)
F9 P2 F9 . 12_454 178.57(13)
F10 P2 F8 . . 89.67(6)
F7 P2 F8 . . 90.33(6)
F9 P2 F8 . . 90.61(6)
F9 P2 F8 12_454 . 89.40(6)
F10 P2 F8 . 12_454 89.67(6)
F7 P2 F8 . 12_454 90.33(6)
F9 P2 F8 . 12_454 89.40(6)
F9 P2 F8 12_454 12_454 90.61(6)
F8 P2 F8 . 12_454 179.33(11)
F13 P3 F13 . 12_454 90.13(13)
F13 P3 F12 . 12_454 179.46(9)
F13 P3 F12 12_454 12_454 89.60(8)
F13 P3 F12 . . 89.60(8)
F13 P3 F12 12_454 . 179.46(9)
F12 P3 F12 12_454 . 90.67(13)
F13 P3 F11 . 12_454 90.49(7)
F13 P3 F11 12_454 12_454 89.41(7)
F12 P3 F11 12_454 12_454 89.97(7)
F12 P3 F11 . 12_454 90.12(7)
F13 P3 F11 . . 89.41(7)
F13 P3 F11 12_454 . 90.49(7)
F12 P3 F11 12_454 . 90.12(7)
F12 P3 F11 . . 89.97(7)
F11 P3 F11 12_454 . 179.86(12)
C4 N1 C1 . . 107.14(12)
C4 N1 C12 . . 109.23(13)
C1 N1 C12 . . 113.09(13)
C4 N1 C5 . . 109.47(12)
C1 N1 C5 . . 107.19(12)
C12 N1 C5 . . 110.62(13)
C14 N2 C17 . . 107.49(12)
C14 N2 C25 . . 107.22(12)
C17 N2 C25 . . 109.71(12)
C14 N2 C18 . . 111.97(12)
C17 N2 C18 . . 109.86(12)
C25 N2 C18 . . 110.49(12)
C3 O1 C2 . . 109.58(13)
C16 O2 C15 . . 109.60(13)
N1 C1 C2 . . 111.93(14)
N1 C1 H1A . . 109.2
C2 C1 H1A . . 109.2
N1 C1 H1B . . 109.2
C2 C1 H1B . . 109.2
H1A C1 H1B . . 107.9
O1 C2 C1 . . 110.46(14)
O1 C2 H2A . . 109.6
C1 C2 H2A . . 109.6
O1 C2 H2B . . 109.6
C1 C2 H2B . . 109.6
H2A C2 H2B . . 108.1
O1 C3 C4 . . 110.93(15)
O1 C3 H3A . . 109.5
C4 C3 H3A . . 109.5
O1 C3 H3B . . 109.5
C4 C3 H3B . . 109.5
H3A C3 H3B . . 108.0
N1 C4 C3 . . 112.16(14)
N1 C4 H4A . . 109.2
C3 C4 H4A . . 109.2
N1 C4 H4B . . 109.2
C3 C4 H4B . . 109.2
H4A C4 H4B . . 107.9
C6 C5 N1 . . 114.64(13)
C6 C5 H5A . . 108.6
N1 C5 H5A . . 108.6
C6 C5 H5B . . 108.6
N1 C5 H5B . . 108.6
H5A C5 H5B . . 107.6
C11 C6 C7 . . 118.93(15)
C11 C6 C5 . . 121.85(15)
C7 C6 C5 . . 119.14(15)
C8 C7 C6 . . 120.26(16)
C8 C7 H7 . . 119.9
C6 C7 H7 . . 119.9
C9 C8 C7 . . 120.09(16)
C9 C8 H8 . . 120.0
C7 C8 H8 . . 120.0
C8 C9 C10 . . 119.92(16)
C8 C9 H9 . . 120.0
C10 C9 H9 . . 120.0
C11 C10 C9 . . 120.04(16)
C11 C10 H10 . . 120.0
C9 C10 H10 . . 120.0
C10 C11 C6 . . 120.73(16)
C10 C11 H11 . . 119.6
C6 C11 H11 . . 119.6
N1 C12 C13 . . 114.87(15)
N1 C12 H12A . . 108.6
C13 C12 H12A . . 108.6
N1 C12 H12B . . 108.6
C13 C12 H12B . . 108.6
H12A C12 H12B . . 107.5
C12 C13 H13A . . 109.5
C12 C13 H13B . . 109.5
H13A C13 H13B . . 109.5
C12 C13 H13C . . 109.5
H13A C13 H13C . . 109.5
H13B C13 H13C . . 109.5
C15 C14 N2 . . 112.56(14)
C15 C14 H14A . . 109.1
N2 C14 H14A . . 109.1
C15 C14 H14B . . 109.1
N2 C14 H14B . . 109.1
H14A C14 H14B . . 107.8
O2 C15 C14 . . 111.26(14)
O2 C15 H15A . . 109.4
C14 C15 H15A . . 109.4
O2 C15 H15B . . 109.4
C14 C15 H15B . . 109.4
H15A C15 H15B . . 108.0
O2 C16 C17 . . 111.80(15)
O2 C16 H16A . . 109.3
C17 C16 H16A . . 109.3
O2 C16 H16B . . 109.3
C17 C16 H16B . . 109.3
H16A C16 H16B . . 107.9
C16 C17 N2 . . 112.34(14)
C16 C17 H17A . . 109.1
N2 C17 H17A . . 109.1
C16 C17 H17B . . 109.1
N2 C17 H17B . . 109.1
H17A C17 H17B . . 107.9
C19 C18 N2 . . 114.29(13)
C19 C18 H18A . . 108.7
N2 C18 H18A . . 108.7
C19 C18 H18B . . 108.7
N2 C18 H18B . . 108.7
H18A C18 H18B . . 107.6
C20 C19 C24 . . 118.82(15)
C20 C19 C18 . . 120.37(15)
C24 C19 C18 . . 120.71(15)
C21 C20 C19 . . 120.50(16)
C21 C20 H20 . . 119.7
C19 C20 H20 . . 119.7
C20 C21 C22 . . 120.23(16)
C20 C21 H21 . . 119.9
C22 C21 H21 . . 119.9
C23 C22 C21 . . 119.48(16)
C23 C22 H22 . . 120.3
C21 C22 H22 . . 120.3
C22 C23 C24 . . 120.36(16)
C22 C23 H23 . . 119.8
C24 C23 H23 . . 119.8
C23 C24 C19 . . 120.60(16)
C23 C24 H24 . . 119.7
C19 C24 H24 . . 119.7
C26 C25 N2 . . 115.19(14)
C26 C25 H25A . . 108.5
N2 C25 H25A . . 108.5
C26 C25 H25B . . 108.5
N2 C25 H25B . . 108.5
H25A C25 H25B . . 107.5
C25 C26 H26A . . 109.5
C25 C26 H26B . . 109.5
H26A C26 H26B . . 109.5
C25 C26 H26C . . 109.5
H26A C26 H26C . . 109.5
H26B C26 H26C . . 109.5

loop_
_geom_bond_atom_site_label_1
_geom_bond_atom_site_label_2
_geom_bond_site_symmetry_2
_geom_bond_distance
P1 F5 . 1.5860(12)
P1 F4 . 1.5953(12)
P1 F2 . 1.5953(13)
P1 F6 . 1.5966(11)
P1 F3 . 1.5977(12)
P1 F1 . 1.6062(12)
P2 F10 . 1.578(2)
P2 F7 . 1.5846(18)
P2 F9 . 1.5910(12)
P2 F9 12_454 1.5910(12)
P2 F8 . 1.5985(11)
P2 F8 12_454 1.5985(11)
P3 F13 . 1.5875(13)
P3 F13 12_454 1.5875(13)
P3 F12 12_454 1.5877(14)
P3 F12 . 1.5877(14)
P3 F11 12_454 1.6009(11)
P3 F11 . 1.6009(11)
N1 C4 . 1.514(2)
N1 C1 . 1.515(2)
N1 C12 . 1.515(2)
N1 C5 . 1.532(2)
N2 C14 . 1.516(2)
N2 C17 . 1.516(2)
N2 C25 . 1.520(2)
N2 C18 . 1.531(2)
O1 C3 . 1.421(2)
O1 C2 . 1.423(2)
O2 C16 . 1.421(2)
O2 C15 . 1.427(2)
C1 C2 . 1.517(2)
C1 H1A . 0.9900
C1 H1B . 0.9900
C2 H2A . 0.9900
C2 H2B . 0.9900
C3 C4 . 1.515(2)
C3 H3A . 0.9900
C3 H3B . 0.9900
C4 H4A . 0.9900
C4 H4B . 0.9900
C5 C6 . 1.501(2)
C5 H5A . 0.9900
C5 H5B . 0.9900
C6 C11 . 1.390(2)
C6 C7 . 1.396(2)
C7 C8 . 1.391(2)
C7 H7 . 0.9500
C8 C9 . 1.383(2)
C8 H8 . 0.9500
C9 C10 . 1.387(3)
C9 H9 . 0.9500
C10 C11 . 1.382(2)
C10 H10 . 0.9500
C11 H11 . 0.9500
C12 C13 . 1.516(3)
C12 H12A . 0.9900
C12 H12B . 0.9900
C13 H13A . 0.9800
C13 H13B . 0.9800
C13 H13C . 0.9800
C14 C15 . 1.512(2)
C14 H14A . 0.9900
C14 H14B . 0.9900
C15 H15A . 0.9900
C15 H15B . 0.9900
C16 C17 . 1.509(2)
C16 H16A . 0.9900
C16 H16B . 0.9900
C17 H17A . 0.9900
C17 H17B . 0.9900
C18 C19 . 1.511(2)
C18 H18A . 0.9900
C18 H18B . 0.9900
C19 C20 . 1.391(2)
C19 C24 . 1.393(2)
C20 C21 . 1.388(2)
C20 H20 . 0.9500
C21 C22 . 1.389(2)
C21 H21 . 0.9500
C22 C23 . 1.384(3)
C22 H22 . 0.9500
C23 C24 . 1.384(3)
C23 H23 . 0.9500
C24 H24 . 0.9500
C25 C26 . 1.513(2)
C25 H25A . 0.9900
C25 H25B . 0.9900
C26 H26A . 0.9800
C26 H26B . 0.9800
C26 H26C . 0.9800

loop_
_geom_hbond_atom_site_label_D
_geom_hbond_atom_site_label_H
_geom_hbond_atom_site_label_A
_geom_hbond_site_symmetry_A
_geom_hbond_distance_DH
_geom_hbond_distance_HA
_geom_hbond_distance_DA
_geom_hbond_angle_DHA
C1 H1A F4 . 0.99 2.41 3.211(2) 138
C3 H3B F2 10_554 0.99 2.47 3.389(2) 155
C5 H5B F11 3_555 0.99 2.48 3.365(2) 150
C10 H10 F10 4_554 0.95 2.50 3.288(2) 141
C17 H17A F8 4_555 0.99 2.37 3.329(2) 162
C17 H17B F1 . 0.99 2.46 3.357(2) 150
C25 H25B F1 . 0.99 2.53 3.388(2) 145

loop_
_geom_torsion_atom_site_label_1
_geom_torsion_atom_site_label_2
_geom_torsion_atom_site_label_3
_geom_torsion_atom_site_label_4
_geom_torsion
C4 N1 C1 C2 -52.21(17)
C12 N1 C1 C2 68.20(18)
C5 N1 C1 C2 -169.62(13)
C3 O1 C2 C1 -62.46(19)
N1 C1 C2 O1 59.13(19)
C2 O1 C3 C4 62.01(19)
C1 N1 C4 C3 51.63(18)
C12 N1 C4 C3 -71.20(17)
C5 N1 C4 C3 167.54(14)
O1 C3 C4 N1 -58.05(19)
C4 N1 C5 C6 60.64(17)
C1 N1 C5 C6 176.52(13)
C12 N1 C5 C6 -59.77(17)
N1 C5 C6 C11 92.12(18)
N1 C5 C6 C7 -91.19(18)
C11 C6 C7 C8 -0.7(3)
C5 C6 C7 C8 -177.49(16)
C6 C7 C8 C9 -0.9(3)
C7 C8 C9 C10 1.4(3)
C8 C9 C10 C11 -0.4(3)
C9 C10 C11 C6 -1.2(3)
C7 C6 C11 C10 1.7(3)
C5 C6 C11 C10 178.43(16)
C4 N1 C12 C13 174.38(15)
C1 N1 C12 C13 55.17(19)
C5 N1 C12 C13 -65.07(19)
C17 N2 C14 C15 -50.76(17)
C25 N2 C14 C15 -168.65(13)
C18 N2 C14 C15 69.99(17)
C16 O2 C15 C14 -60.77(18)
N2 C14 C15 O2 57.50(18)
C15 O2 C16 C17 60.96(18)
O2 C16 C17 N2 -57.46(18)
C14 N2 C17 C16 50.49(17)
C25 N2 C17 C16 166.76(13)
C18 N2 C17 C16 -71.58(17)
C14 N2 C18 C19 63.20(17)
C17 N2 C18 C19 -177.44(14)
C25 N2 C18 C19 -56.25(17)
N2 C18 C19 C20 93.27(18)
N2 C18 C19 C24 -90.25(19)
C24 C19 C20 C21 0.7(2)
C18 C19 C20 C21 177.26(15)
C19 C20 C21 C22 0.3(3)
C20 C21 C22 C23 -0.6(3)
C21 C22 C23 C24 -0.1(3)
C22 C23 C24 C19 1.1(3)
C20 C19 C24 C23 -1.4(3)
C18 C19 C24 C23 -177.96(17)
C14 N2 C25 C26 170.87(14)
C17 N2 C25 C26 54.43(18)
C18 N2 C25 C26 -66.85(17)
